data_2220339
loop_
_publ_author_name
'Kubono, Koji'
'Tsuno, Yuki'
'Tani, Keita'
'Yokoi, Kunihiko'

_publ_section_title
;
 4,4'-Dichloro-2,2'-(piperazine-1,4-diyldimethylene)diphenol
;
_journal_coeditor_code SI2120
_journal_issue 12
_journal_name_full 'Acta Crystallographica Section E'
_journal_page_first o2309
_journal_paper_doi 10.1107/S1600536808035769
_journal_volume 64
_journal_year 2008
_chemical_formula_iupac 'C18 H20 Cl2 N2 O2'
_chemical_formula_moiety 'C18 H20 Cl2 N2 O2'
_chemical_formula_sum 'C18 H20 Cl2 N2 O2'
_chemical_formula_weight 367.26
_chemical_name_systematic
;
4,4'-Dichloro-2,2'-(piperazine-1,4-diyldimethylene)diphenol
;
_space_group_IT_number 61
_symmetry_cell_setting orthorhombic
_symmetry_space_group_name_Hall '-P 2ac 2ab'
_symmetry_space_group_name_H-M 'P b c a'
_cell_angle_alpha 90.0000
_cell_angle_beta 90.0000
_cell_angle_gamma 90.0000
_cell_formula_units_Z 8
_cell_length_a 14.055(4)
_cell_length_b 21.214(11)
_cell_length_c 11.873(3)
_cell_measurement_reflns_used 18
_cell_measurement_temperature 298.1
_cell_measurement_theta_max 16.9
_cell_measurement_theta_min 13.7
_cell_volume 3540(2)
_computing_cell_refinement 'WinAFC (Rigaku/MSC, 2006)'
_computing_data_collection 'WinAFC (Rigaku/MSC, 2006)'
_computing_data_reduction 'CrystalStructure (Rigaku/MSC, 2006)'
_computing_molecular_graphics 'PLATON (Spek, 2003)'
_computing_publication_material 'CrystalStructure (Rigaku/MSC, 2006)'
_computing_structure_refinement 'CRYSTALS (Betteridge <i>et al.</i>,  2003)'
_computing_structure_solution 'SIR92 (Altomare <i>et al.</i>,  1993)'
_diffrn_measured_fraction_theta_full 1.000
_diffrn_measured_fraction_theta_max 1.000
_diffrn_measurement_device_type 'Rigaku AFC-7R'
_diffrn_measurement_method \w
_diffrn_radiation_type 'Mo K\a'
_diffrn_radiation_wavelength 0.71069
_diffrn_reflns_av_R_equivalents 0.039
_diffrn_reflns_limit_h_max 18
_diffrn_reflns_limit_h_min -10
_diffrn_reflns_limit_k_max 27
_diffrn_reflns_limit_k_min 0
_diffrn_reflns_limit_l_max 15
_diffrn_reflns_limit_l_min -8
_diffrn_reflns_number 5928
_diffrn_reflns_theta_full 27.50
_diffrn_reflns_theta_max 27.50
_diffrn_standards_decay_% 0.69
_diffrn_standards_interval_count 150
_diffrn_standards_number 3
_exptl_absorpt_coefficient_mu 0.380
_exptl_absorpt_correction_type none
_exptl_crystal_colour colorless
_exptl_crystal_density_diffrn 1.378
_exptl_crystal_density_method 'not measured'
_exptl_crystal_description prismatic
_exptl_crystal_F_000 1536.00
_exptl_crystal_size_max 0.18
_exptl_crystal_size_mid 0.13
_exptl_crystal_size_min 0.13
_refine_diff_density_max 0.33
_refine_diff_density_min -0.45
_refine_ls_extinction_method none
_refine_ls_goodness_of_fit_ref 1.002
_refine_ls_hydrogen_treatment refall
_refine_ls_number_parameters 237
_refine_ls_number_reflns 2739
_refine_ls_R_factor_gt 0.0389
_refine_ls_shift/su_max 0.0000
_refine_ls_structure_factor_coef Fsqd
_refine_ls_weighting_details 'w = 1/[0.0011Fo^2^ + \s(Fo^2^)]/(4Fo^2^)'
_refine_ls_weighting_scheme calc
_refine_ls_wR_factor_ref 0.1046
_reflns_number_gt 2735
_reflns_number_total 4066
_reflns_threshold_expression F^2^>2\s(F^2^)
_cod_data_source_file si2120.cif
_cod_data_source_block I
_cod_database_code 2220339
_cod_database_fobs_code 2220339

loop_
_symmetry_equiv_pos_site_id
_symmetry_equiv_pos_as_xyz
1 +X,+Y,+Z
2 1/2-X,1/2+Y,+Z
3 +X,1/2-Y,1/2+Z
4 1/2-X,-Y,1/2+Z
5 -X,-Y,-Z
6 1/2+X,1/2-Y,-Z
7 -X,1/2+Y,1/2-Z
8 1/2+X,+Y,1/2-Z

loop_
_atom_site_type_symbol
_atom_site_label
_atom_site_fract_x
_atom_site_fract_y
_atom_site_fract_z
_atom_site_U_iso_or_equiv
_atom_site_adp_type
_atom_site_calc_flag
_atom_site_refinement_flags
_atom_site_occupancy
Cl Cl1 0.43588(6) 0.27754(4) -0.07209(8) 0.0807(3) Uani d . 1.00
Cl Cl2 1.07341(7) -0.01127(5) 0.83011(9) 0.0914(4) Uani d . 1.00
O O1 0.75085(15) 0.11534(9) 0.07111(17) 0.0559(7) Uani d . 1.00
O O2 0.74244(15) 0.13266(9) 0.67705(18) 0.0643(8) Uani d . 1.00
N N1 0.73683(16) 0.16416(11) 0.2758(2) 0.0385(7) Uani d . 1.00
N N2 0.77032(17) 0.08768(10) 0.4717(2) 0.0385(8) Uani d . 1.00
C C1 0.6764(2) 0.15283(15) 0.0418(2) 0.0435(10) Uani d . 1.00
C C2 0.6298(2) 0.14079(15) -0.0579(2) 0.0506(11) Uani d . 1.00
C C3 0.5560(2) 0.17790(18) -0.0936(2) 0.0558(12) Uani d . 1.00
C C4 0.5283(2) 0.22809(16) -0.0274(3) 0.0526(12) Uani d . 1.00
C C5 0.5720(2) 0.24037(15) 0.0734(2) 0.0477(11) Uani d . 1.00
C C6 0.6466(2) 0.20327(14) 0.1097(2) 0.0398(10) Uani d . 1.00
C C7 0.6988(2) 0.21952(13) 0.2166(2) 0.0459(10) Uani d . 1.00
C C8 0.8043(2) 0.18345(14) 0.3642(2) 0.0483(10) Uani d . 1.00
C C9 0.8455(2) 0.12615(13) 0.4217(2) 0.0465(10) Uani d . 1.00
C C10 0.7022(2) 0.06864(13) 0.3845(2) 0.0451(10) Uani d . 1.00
C C11 0.6609(2) 0.12632(13) 0.3279(2) 0.0466(10) Uani d . 1.00
C C12 0.8101(2) 0.03329(13) 0.5321(2) 0.0476(10) Uani d . 1.00
C C13 0.8583(2) 0.05200(14) 0.6408(2) 0.0381(10) Uani d . 1.00
C C14 0.9375(2) 0.01930(13) 0.6786(2) 0.0451(11) Uani d . 1.00
C C15 0.9773(2) 0.03340(15) 0.7820(3) 0.0505(11) Uani d . 1.00
C C16 0.9415(2) 0.08039(17) 0.8475(2) 0.0544(12) Uani d . 1.00
C C17 0.8640(2) 0.11345(15) 0.8107(3) 0.0563(12) Uani d . 1.00
C C18 0.8214(2) 0.09977(14) 0.7088(2) 0.0432(11) Uani d . 1.00
H H1 0.7660 0.1247 0.1381 0.067 Uiso d R 1.00
H H2 0.6488 0.1057 -0.1022 0.061 Uiso c R 1.00
H H3 0.5249 0.1702 -0.1632 0.067 Uiso c R 1.00
H H4 0.5506 0.2748 0.1178 0.057 Uiso c R 1.00
H H5 0.6569 0.2415 0.2656 0.055 Uiso c R 1.00
H H6 0.7510 0.2460 0.1977 0.055 Uiso c R 1.00
H H7 0.8537 0.2074 0.3303 0.058 Uiso c R 1.00
H H8 0.7724 0.2085 0.4187 0.058 Uiso c R 1.00
H H9 0.8880 0.1390 0.4795 0.056 Uiso c R 1.00
H H10 0.8790 0.1019 0.3674 0.056 Uiso c R 1.00
H H11 0.7338 0.0442 0.3288 0.054 Uiso c R 1.00
H H12 0.6530 0.0443 0.4178 0.054 Uiso c R 1.00
H H13 0.6301 0.1509 0.3839 0.056 Uiso c R 1.00
H H14 0.6161 0.1145 0.2718 0.056 Uiso c R 1.00
H H15 0.7599 0.0047 0.5485 0.057 Uiso c R 1.00
H H16 0.8557 0.0132 0.4853 0.057 Uiso c R 1.00
H H17 0.9651 -0.0127 0.6331 0.054 Uiso c R 1.00
H H18 0.9701 0.0897 0.9181 0.065 Uiso c R 1.00
H H19 0.8387 0.1466 0.8555 0.068 Uiso c R 1.00
H H20 0.7346 0.1261 0.6069 0.077 Uiso d R 1.00

loop_
_atom_site_aniso_label
_atom_site_aniso_U_11
_atom_site_aniso_U_22
_atom_site_aniso_U_33
_atom_site_aniso_U_12
_atom_site_aniso_U_13
_atom_site_aniso_U_23
Cl1 0.0581(6) 0.0946(8) 0.0893(8) 0.0015(5) -0.0153(6) 0.0291(5)
Cl2 0.0782(7) 0.1153(8) 0.0806(8) 0.0288(6) -0.0241(6) -0.0050(6)
O1 0.0720(15) 0.0498(13) 0.0459(15) 0.0121(12) -0.0003(12) -0.0089(12)
O2 0.0803(17) 0.0591(14) 0.0534(17) 0.0224(13) -0.0010(13) -0.0097(12)
N1 0.0419(15) 0.0361(14) 0.0377(17) -0.0053(13) -0.0039(13) 0.0012(13)
N2 0.0441(16) 0.0304(14) 0.0410(17) -0.0081(13) -0.0031(13) 0.0035(13)
C1 0.049(2) 0.041(2) 0.040(2) -0.0044(18) 0.0014(18) 0.0048(18)
C2 0.064(2) 0.050(2) 0.037(2) -0.014(2) 0.005(2) 0.0001(19)
C3 0.059(2) 0.067(2) 0.041(2) -0.025(2) -0.008(2) 0.007(2)
C4 0.043(2) 0.058(2) 0.057(2) -0.0100(19) -0.004(2) 0.018(2)
C5 0.045(2) 0.047(2) 0.051(2) -0.0007(18) 0.002(2) 0.0018(18)
C6 0.049(2) 0.040(2) 0.031(2) -0.0032(17) 0.0062(17) -0.0026(17)
C7 0.058(2) 0.0411(19) 0.039(2) 0.0042(17) 0.0026(18) -0.0027(16)
C8 0.059(2) 0.044(2) 0.041(2) -0.0142(18) -0.0025(18) -0.0003(17)
C9 0.050(2) 0.045(2) 0.045(2) -0.0105(18) -0.0053(17) -0.0001(18)
C10 0.046(2) 0.039(2) 0.050(2) -0.0127(16) -0.0053(18) 0.0023(16)
C11 0.045(2) 0.051(2) 0.044(2) -0.0080(17) -0.0043(16) -0.0036(17)
C12 0.058(2) 0.0357(19) 0.049(2) -0.0029(16) 0.0037(18) -0.0009(16)
C13 0.049(2) 0.0341(19) 0.031(2) -0.0020(17) 0.0026(17) 0.0038(16)
C14 0.052(2) 0.040(2) 0.043(2) 0.0028(18) 0.011(2) -0.0008(17)
C15 0.050(2) 0.054(2) 0.048(2) 0.0009(18) -0.002(2) 0.0006(19)
C16 0.060(2) 0.064(2) 0.039(2) -0.007(2) -0.0029(19) 0.0019(19)
C17 0.077(2) 0.053(2) 0.039(2) 0.000(2) 0.011(2) -0.010(2)
C18 0.054(2) 0.0357(19) 0.040(2) 0.0063(17) 0.0106(19) 0.0029(17)

loop_
_atom_type_symbol
_atom_type_description
_atom_type_scat_dispersion_real
_atom_type_scat_dispersion_imag
_atom_type_scat_source
C C 0.003 0.002
;
International Tables for Crystallography
(1992, Vol. C, Tables 4.2.6.8 and 6.1.1.4)
;
H H 0.000 0.000
;
International Tables for Crystallography
(1992, Vol. C, Table 6.1.1.4)
;
Cl Cl 0.148 0.159
;
International Tables for Crystallography
(1992, Vol. C, Tables 4.2.6.8 and 6.1.1.4)
;
N N 0.006 0.003
;
International Tables for Crystallography
(1992, Vol. C, Tables 4.2.6.8 and 6.1.1.4)
;
O O 0.011 0.006
;
International Tables for Crystallography
(1992, Vol. C, Tables 4.2.6.8 and 6.1.1.4)
;

loop_
_geom_angle_atom_site_label_1
_geom_angle_atom_site_label_2
_geom_angle_atom_site_label_3
_geom_angle
_geom_angle_publ_flag
C7 N1 C8 110.6(2) no
C7 N1 C11 111.9(2) no
C8 N1 C11 108.6(2) no
C9 N2 C10 109.8(2) no
C9 N2 C12 111.2(2) no
C10 N2 C12 112.1(2) no
O1 C1 C2 118.5(2) no
O1 C1 C6 121.9(2) no
C2 C1 C6 119.5(3) no
C1 C2 C3 121.3(3) no
C2 C3 C4 118.8(3) no
Cl1 C4 C3 120.0(2) no
Cl1 C4 C5 118.9(2) no
C3 C4 C5 121.1(3) no
C4 C5 C6 120.3(3) no
C1 C6 C5 118.8(2) no
C1 C6 C7 120.9(2) no
C5 C6 C7 120.2(2) no
N1 C7 C6 113.4(2) no
N1 C8 C9 110.2(2) no
N2 C9 C8 110.9(2) no
N2 C10 C11 110.0(2) no
N1 C11 C10 110.5(2) no
N2 C12 C13 112.4(2) no
C12 C13 C14 120.3(2) no
C12 C13 C18 121.3(2) no
C14 C13 C18 118.3(2) no
C13 C14 C15 120.3(2) no
Cl2 C15 C14 119.1(2) no
Cl2 C15 C16 119.8(2) no
C14 C15 C16 121.0(3) no
C15 C16 C17 119.3(3) no
C16 C17 C18 121.1(3) no
O2 C18 C13 120.9(2) no
O2 C18 C17 119.1(2) no
C13 C18 C17 119.9(3) no
C1 O1 H1 107.2 no
C18 O2 H20 107.0 no
C1 C2 H2 119.1 no
C3 C2 H2 119.5 no
C2 C3 H3 121.3 no
C4 C3 H3 119.9 no
C4 C5 H4 119.2 no
C6 C5 H4 120.4 no
N1 C7 H5 109.0 no
N1 C7 H6 107.8 no
C6 C7 H5 109.0 no
C6 C7 H6 108.1 no
H5 C7 H6 109.5 no
N1 C8 H7 108.5 no
N1 C8 H8 109.8 no
C9 C8 H7 110.0 no
C9 C8 H8 108.9 no
H7 C8 H8 109.5 no
N2 C9 H9 108.7 no
N2 C9 H10 109.4 no
C8 C9 H9 109.7 no
C8 C9 H10 108.7 no
H9 C9 H10 109.5 no
N2 C10 H11 109.6 no
N2 C10 H12 109.3 no
C11 C10 H11 108.2 no
C11 C10 H12 110.3 no
H11 C10 H12 109.5 no
N1 C11 H13 109.0 no
N1 C11 H14 109.3 no
C10 C11 H13 108.0 no
C10 C11 H14 110.6 no
H13 C11 H14 109.5 no
N2 C12 H15 108.6 no
N2 C12 H16 108.9 no
C13 C12 H15 109.0 no
C13 C12 H16 108.4 no
H15 C12 H16 109.5 no
C13 C14 H17 120.1 no
C15 C14 H17 119.6 no
C15 C16 H18 119.9 no
C17 C16 H18 120.8 no
C16 C17 H19 119.9 no
C18 C17 H19 118.9 no

loop_
_geom_bond_atom_site_label_1
_geom_bond_atom_site_label_2
_geom_bond_distance
_geom_bond_publ_flag
Cl1 C4 1.751(3) no
Cl2 C15 1.746(3) no
O1 C1 1.359(3) no
O2 C18 1.364(3) no
N1 C7 1.469(3) no
N1 C8 1.472(3) no
N1 C11 1.472(3) no
N2 C9 1.461(3) no
N2 C10 1.467(3) no
N2 C12 1.469(3) no
C1 C2 1.377(4) no
C1 C6 1.404(4) no
C2 C3 1.369(4) no
C3 C4 1.380(5) no
C4 C5 1.371(5) no
C5 C6 1.380(4) no
C6 C7 1.507(4) no
C8 C9 1.509(4) no
C10 C11 1.512(3) no
C12 C13 1.510(4) no
C13 C14 1.386(4) no
C13 C18 1.395(4) no
C14 C15 1.383(4) no
C15 C16 1.361(4) no
C16 C17 1.367(5) no
C17 C18 1.381(4) no
O1 H1 0.848 no
O2 H20 0.852 no
C2 H2 0.950 no
C3 H3 0.950 no
C5 H4 0.950 no
C7 H5 0.950 no
C7 H6 0.950 no
C8 H7 0.950 no
C8 H8 0.950 no
C9 H9 0.950 no
C9 H10 0.950 no
C10 H11 0.950 no
C10 H12 0.950 no
C11 H13 0.950 no
C11 H14 0.950 no
C12 H15 0.950 no
C12 H16 0.950 no
C14 H17 0.950 no
C16 H18 0.950 no
C17 H19 0.950 no

loop_
_geom_hbond_atom_site_label_D
_geom_hbond_atom_site_label_H
_geom_hbond_atom_site_label_A
_geom_hbond_site_symmetry_A
_geom_hbond_distance_DH
_geom_hbond_distance_HA
_geom_hbond_distance_DA
_geom_hbond_angle_DHA
_geom_hbond_publ_flag
O1 H1 N1 . 0.848 1.881 2.649(3) 149.9 yes
O2 H20 N2 . 0.852 1.868 2.647(3) 151.2 yes
C7 H6 O2 3_554 0.950 2.589 3.230(3) 125.1 yes
C12 H15 O1 4_655 0.950 2.565 3.300(3) 134.3 yes

loop_
_geom_torsion_atom_site_label_1
_geom_torsion_atom_site_label_2
_geom_torsion_atom_site_label_3
_geom_torsion_atom_site_label_4
_geom_torsion
C7 N1 C8 C9 -178.0(2)
C8 N1 C7 C6 167.4(2)
C7 N1 C11 C10 178.1(2)
C11 N1 C7 C6 -71.4(3)
C8 N1 C11 C10 -59.5(2)
C11 N1 C8 C9 58.7(2)
C9 N2 C10 C11 -57.8(2)
C10 N2 C9 C8 57.8(2)
C9 N2 C12 C13 72.3(3)
C12 N2 C9 C8 -177.5(2)
C10 N2 C12 C13 -164.3(2)
C12 N2 C10 C11 178.0(2)
O1 C1 C2 C3 -178.2(3)
O1 C1 C6 C5 178.4(2)
O1 C1 C6 C7 2.4(4)
C2 C1 C6 C5 -1.2(4)
C2 C1 C6 C7 -177.2(2)
C6 C1 C2 C3 1.4(5)
C1 C2 C3 C4 -0.3(5)
C2 C3 C4 Cl1 178.6(2)
C2 C3 C4 C5 -1.2(5)
Cl1 C4 C5 C6 -178.4(2)
C3 C4 C5 C6 1.4(5)
C4 C5 C6 C1 -0.2(4)
C4 C5 C6 C7 175.9(2)
C1 C6 C7 N1 -34.8(3)
C5 C6 C7 N1 149.3(2)
N1 C8 C9 N2 -58.8(3)
N2 C10 C11 N1 59.6(2)
N2 C12 C13 C14 -146.3(2)
N2 C12 C13 C18 37.5(3)
C12 C13 C14 C15 -175.2(2)
C12 C13 C18 O2 -2.4(4)
C12 C13 C18 C17 176.4(2)
C14 C13 C18 O2 -178.6(2)
C14 C13 C18 C17 0.1(3)
C18 C13 C14 C15 1.1(4)
C13 C14 C15 Cl2 176.9(2)
C13 C14 C15 C16 -1.6(4)
Cl2 C15 C16 C17 -177.5(2)
C14 C15 C16 C17 1.0(5)
C15 C16 C17 C18 0.2(5)
C16 C17 C18 O2 178.0(3)
C16 C17 C18 C13 -0.8(5)

loop_
_cod_related_entry_id
_cod_related_entry_database
_cod_related_entry_code
1 ChemSpider 314957
